data_4326499
loop_
_publ_author_name
'Qingchen Dong'
'Michael J. Rose'
'Wai-Yeung Wong'
'Harry B. Gray'

_publ_contact_author_address
;
Division of Chemistry and Chemical Engineering,
California Institute of Technology,
1200 E California Blvd,
Pasdena, CA 91125
USA
;
_publ_contact_author_email mrose@caltech.edu
_publ_contact_author_fax '+1 626 459 2935'
_publ_contact_author_name 'Michael Rose'
_publ_contact_author_phone '+1 626 395 2846'
_publ_section_title
;
 Dual Coordination Modes of Ethylene-Linked NP2 Ligands in Cobalt(II) and
 Nickel(II) Iodides
;
_journal_name_full 'Inorganic Chemistry'
_journal_page_first 10213
_journal_page_last 10224
_journal_paper_doi 10.1021/ic201213c
_journal_volume 50
_journal_year 2011
_chemical_formula_moiety 'C34 H33 I N Ni P2, C4 H8 O, I'
_chemical_formula_sum 'C38 H41 I2 N Ni O P2'
_chemical_formula_weight 902.17
_chemical_name_systematic
;
 ?
;
_space_group_IT_number 2
_symmetry_cell_setting triclinic
_symmetry_space_group_name_Hall '-P 1'
_symmetry_space_group_name_H-M 'P -1'
_atom_sites_solution_hydrogens geom
_atom_sites_solution_primary direct
_atom_sites_solution_secondary difmap
_audit_creation_method SHELXL-97
_cell_angle_alpha 86.4940(10)
_cell_angle_beta 87.5220(10)
_cell_angle_gamma 89.1920(10)
_cell_formula_units_Z 2
_cell_length_a 9.7033(3)
_cell_length_b 12.3287(4)
_cell_length_c 15.5781(5)
_cell_measurement_reflns_used 9601
_cell_measurement_temperature 100(2)
_cell_measurement_theta_max 36.36
_cell_measurement_theta_min 2.17
_cell_volume 1858.24(10)
_computing_cell_refinement 'Bruker SAINT-Plus v7.66A'
_computing_data_collection 'Bruker SMART v5.630'
_computing_data_reduction 'Bruker SAINT-Plus v7.66A'
_computing_molecular_graphics 'Bruker XP v5.1'
_computing_publication_material 'Bruker XCIF 2008'
_computing_structure_refinement 'SHELXL-97 (Sheldrick, 2008)'
_computing_structure_solution 'SHELXS-97 (Sheldrick, 2008)'
_diffrn_ambient_temperature 100(2)
_diffrn_measured_fraction_theta_full 0.984
_diffrn_measured_fraction_theta_max 0.984
_diffrn_measurement_device_type 'Bruker SMART 1000'
_diffrn_measurement_method '\w scans at 15 \f settings'
_diffrn_radiation_monochromator graphite
_diffrn_radiation_source 'fine-focus sealed tube'
_diffrn_radiation_type MoK\a
_diffrn_radiation_wavelength 0.71073
_diffrn_reflns_av_R_equivalents 0.0319
_diffrn_reflns_av_sigmaI/netI 0.0231
_diffrn_reflns_limit_h_max 16
_diffrn_reflns_limit_h_min -16
_diffrn_reflns_limit_k_max 20
_diffrn_reflns_limit_k_min -20
_diffrn_reflns_limit_l_max 25
_diffrn_reflns_limit_l_min -25
_diffrn_reflns_number 81487
_diffrn_reflns_theta_full 36.37
_diffrn_reflns_theta_max 36.37
_diffrn_reflns_theta_min 1.31
_exptl_absorpt_coefficient_mu 2.299
_exptl_absorpt_correction_T_max 0.7471
_exptl_absorpt_correction_T_min 0.6542
_exptl_absorpt_correction_type multi-scan
_exptl_absorpt_process_details 'SADABS v2008/1, Bruker-AXS, Madison, WI'
_exptl_crystal_colour Red
_exptl_crystal_density_diffrn 1.612
_exptl_crystal_description Block
_exptl_crystal_F_000 896
_exptl_crystal_size_max 0.29
_exptl_crystal_size_mid 0.28
_exptl_crystal_size_min 0.15
_refine_diff_density_max 1.974
_refine_diff_density_min -0.909
_refine_diff_density_rms 0.134
_refine_ls_extinction_method none
_refine_ls_goodness_of_fit_ref 2.081
_refine_ls_hydrogen_treatment Riding
_refine_ls_matrix_type 'Full matrix'
_refine_ls_number_parameters 406
_refine_ls_number_reflns 17784
_refine_ls_number_restraints 0
_refine_ls_restrained_S_all 2.081
_refine_ls_R_factor_all 0.0348
_refine_ls_R_factor_gt 0.0282
_refine_ls_shift/su_max 0.002
_refine_ls_shift/su_mean 0.000
_refine_ls_structure_factor_coef Fsqd
_refine_ls_weighting_details w=1/s^2^(Fo^2^)
_refine_ls_weighting_scheme sigma
_refine_ls_wR_factor_gt 0.0586
_refine_ls_wR_factor_ref 0.0601
_reflns_number_gt 15405
_reflns_number_total 17784
_reflns_threshold_expression >2sigma(I)
_cod_data_source_file ic201213c_si_002_01.cif
_cod_data_source_block dqc16
_cod_depositor_comments
;
The following automatic conversions were performed:

'_atom_sites_solution_primary' value 'direct methods' was changed to
'direct'.

'_atom_sites_solution_secondary' value 'Difference Fourier map' was
changed to 'difmap'.

'_atom_sites_solution_hydrogens' value 'Geometric positions' was
changed to 'geom'.

Automatic conversion script
Id: cif_fix_values 6452 2018-10-05 10:23:21Z andrius 
;
_cod_database_code 4326499

loop_
_symmetry_equiv_pos_as_xyz
'x, y, z'
'-x, -y, -z'

loop_
_atom_site_label
_atom_site_type_symbol
_atom_site_fract_x
_atom_site_fract_y
_atom_site_fract_z
_atom_site_U_iso_or_equiv
_atom_site_adp_type
_atom_site_occupancy
_atom_site_symmetry_multiplicity
_atom_site_calc_flag
_atom_site_refinement_flags
Ni1 Ni 0.505575(18) 0.248397(14) 0.284235(11) 0.01116(3) Uani 1 1 d .
I1 I 0.368500(10) 0.236926(7) 0.153901(6) 0.01613(2) Uani 1 1 d .
I2 I 0.748324(10) 0.757325(8) 0.420280(6) 0.01749(2) Uani 1 1 d .
P1 P 0.48803(4) 0.42853(3) 0.28578(2) 0.01240(5) Uani 1 1 d .
P2 P 0.53855(4) 0.06976(3) 0.29464(2) 0.01246(5) Uani 1 1 d .
N1 N 0.61756(12) 0.25306(9) 0.38805(7) 0.01293(17) Uani 1 1 d .
C1 C 0.57288(15) 0.34715(11) 0.44069(9) 0.0157(2) Uani 1 1 d .
H1A H 0.6345 0.3520 0.4893 0.019 Uiso 1 1 calc R
H1B H 0.4777 0.3354 0.4647 0.019 Uiso 1 1 calc R
C2 C 0.57837(15) 0.45226(11) 0.38440(9) 0.0158(2) Uani 1 1 d .
H2A H 0.6754 0.4725 0.3699 0.019 Uiso 1 1 calc R
H2B H 0.5327 0.5120 0.4150 0.019 Uiso 1 1 calc R
C3 C 0.59633(15) 0.15000(11) 0.44449(9) 0.0154(2) Uani 1 1 d .
H3A H 0.4985 0.1450 0.4651 0.018 Uiso 1 1 calc R
H3B H 0.6541 0.1511 0.4953 0.018 Uiso 1 1 calc R
C4 C 0.63546(15) 0.05245(11) 0.39342(9) 0.0161(2) Uani 1 1 d .
H4A H 0.6096 -0.0160 0.4264 0.019 Uiso 1 1 calc R
H4B H 0.7360 0.0508 0.3795 0.019 Uiso 1 1 calc R
C5 C 0.57525(14) 0.51584(11) 0.20304(9) 0.0142(2) Uani 1 1 d .
C6 C 0.62733(17) 0.61476(12) 0.22736(10) 0.0192(2) Uani 1 1 d .
H6 H 0.6144 0.6346 0.2852 0.023 Uiso 1 1 calc R
C7 C 0.69788(18) 0.68373(13) 0.16698(11) 0.0222(3) Uani 1 1 d .
H7 H 0.7342 0.7500 0.1838 0.027 Uiso 1 1 calc R
C8 C 0.71517(17) 0.65537(13) 0.08177(10) 0.0211(3) Uani 1 1 d .
H8 H 0.7626 0.7027 0.0405 0.025 Uiso 1 1 calc R
C9 C 0.66302(18) 0.55788(13) 0.05725(10) 0.0221(3) Uani 1 1 d .
H9 H 0.6745 0.5390 -0.0009 0.027 Uiso 1 1 calc R
C10 C 0.59392(17) 0.48769(12) 0.11770(9) 0.0187(2) Uani 1 1 d .
H10 H 0.5596 0.4208 0.1009 0.022 Uiso 1 1 calc R
C11 C 0.31623(15) 0.48713(11) 0.29888(9) 0.0156(2) Uani 1 1 d .
C12 C 0.25013(17) 0.49306(13) 0.38068(10) 0.0204(3) Uani 1 1 d .
H12 H 0.2952 0.4661 0.4307 0.025 Uiso 1 1 calc R
C13 C 0.11804(18) 0.53873(14) 0.38785(13) 0.0258(3) Uani 1 1 d .
H13 H 0.0746 0.5449 0.4432 0.031 Uiso 1 1 calc R
C14 C 0.04911(18) 0.57533(14) 0.31491(14) 0.0275(3) Uani 1 1 d .
H14 H -0.0412 0.6056 0.3204 0.033 Uiso 1 1 calc R
C15 C 0.11322(17) 0.56730(14) 0.23390(13) 0.0249(3) Uani 1 1 d .
H15 H 0.0660 0.5914 0.1839 0.030 Uiso 1 1 calc R
C16 C 0.24637(16) 0.52414(12) 0.22554(10) 0.0195(2) Uani 1 1 d .
H16 H 0.2899 0.5198 0.1700 0.023 Uiso 1 1 calc R
C17 C 0.63922(14) 0.01196(11) 0.20741(9) 0.0152(2) Uani 1 1 d .
C18 C 0.78386(16) 0.00711(13) 0.20742(11) 0.0211(3) Uani 1 1 d .
H18 H 0.8305 0.0278 0.2561 0.025 Uiso 1 1 calc R
C19 C 0.85939(18) -0.02839(15) 0.13542(12) 0.0260(3) Uani 1 1 d .
H19 H 0.9572 -0.0324 0.1356 0.031 Uiso 1 1 calc R
C20 C 0.79139(19) -0.05763(14) 0.06382(11) 0.0252(3) Uani 1 1 d .
H20 H 0.8430 -0.0805 0.0148 0.030 Uiso 1 1 calc R
C21 C 0.64840(19) -0.05359(13) 0.06356(10) 0.0223(3) Uani 1 1 d .
H21 H 0.6024 -0.0743 0.0146 0.027 Uiso 1 1 calc R
C22 C 0.57202(16) -0.01921(12) 0.13500(9) 0.0179(2) Uani 1 1 d .
H22 H 0.4741 -0.0169 0.1346 0.022 Uiso 1 1 calc R
C23 C 0.38684(14) -0.01364(11) 0.31498(9) 0.0146(2) Uani 1 1 d .
C24 C 0.39405(15) -0.12636(11) 0.30730(9) 0.0169(2) Uani 1 1 d .
H24 H 0.4784 -0.1597 0.2893 0.020 Uiso 1 1 calc R
C25 C 0.27706(17) -0.18930(13) 0.32619(10) 0.0202(3) Uani 1 1 d .
H25 H 0.2815 -0.2655 0.3202 0.024 Uiso 1 1 calc R
C26 C 0.15336(17) -0.14068(14) 0.35386(11) 0.0225(3) Uani 1 1 d .
H26 H 0.0734 -0.1835 0.3657 0.027 Uiso 1 1 calc R
C27 C 0.14755(17) -0.02951(15) 0.36403(13) 0.0267(3) Uani 1 1 d .
H27 H 0.0641 0.0031 0.3845 0.032 Uiso 1 1 calc R
C28 C 0.26358(16) 0.03469(13) 0.34438(12) 0.0223(3) Uani 1 1 d .
H28 H 0.2589 0.1108 0.3509 0.027 Uiso 1 1 calc R
C29 C 0.76447(14) 0.26410(11) 0.35948(9) 0.0137(2) Uani 1 1 d .
C30 C 0.86712(16) 0.26133(14) 0.41992(10) 0.0206(3) Uani 1 1 d .
H30 H 0.8428 0.2530 0.4797 0.025 Uiso 1 1 calc R
C31 C 1.00464(17) 0.27071(15) 0.39245(12) 0.0244(3) Uani 1 1 d .
H31 H 1.0744 0.2681 0.4335 0.029 Uiso 1 1 calc R
C32 C 1.04082(16) 0.28390(14) 0.30519(12) 0.0226(3) Uani 1 1 d .
H32 H 1.1351 0.2908 0.2868 0.027 Uiso 1 1 calc R
C33 C 0.93964(16) 0.28696(14) 0.24508(10) 0.0209(3) Uani 1 1 d .
H33 H 0.9646 0.2956 0.1854 0.025 Uiso 1 1 calc R
C34 C 0.80081(15) 0.27731(12) 0.27201(9) 0.0170(2) Uani 1 1 d .
H34 H 0.7314 0.2798 0.2307 0.020 Uiso 1 1 calc R
O1 O 0.70240(16) 0.33728(13) 0.96125(10) 0.0319(3) Uani 1 1 d .
C41 C 0.8011(3) 0.2945(2) 1.02043(15) 0.0434(6) Uani 1 1 d .
H41A H 0.7544 0.2567 1.0713 0.052 Uiso 1 1 calc R
H41B H 0.8583 0.3533 1.0400 0.052 Uiso 1 1 calc R
C42 C 0.8900(2) 0.21440(18) 0.96948(14) 0.0321(4) Uani 1 1 d .
H42A H 0.9203 0.1518 1.0072 0.038 Uiso 1 1 calc R
H42B H 0.9722 0.2505 0.9415 0.038 Uiso 1 1 calc R
C43 C 0.7917(2) 0.17855(16) 0.90241(13) 0.0289(3) Uani 1 1 d .
H43A H 0.8306 0.1946 0.8433 0.035 Uiso 1 1 calc R
H43B H 0.7731 0.0998 0.9106 0.035 Uiso 1 1 calc R
C44 C 0.6607(2) 0.24536(17) 0.91890(15) 0.0318(4) Uani 1 1 d .
H44A H 0.6181 0.2682 0.8640 0.038 Uiso 1 1 calc R
H44B H 0.5929 0.2024 0.9556 0.038 Uiso 1 1 calc R

loop_
_atom_site_aniso_label
_atom_site_aniso_U_11
_atom_site_aniso_U_22
_atom_site_aniso_U_33
_atom_site_aniso_U_23
_atom_site_aniso_U_13
_atom_site_aniso_U_12
Ni1 0.01317(7) 0.00893(6) 0.01145(7) -0.00114(5) -0.00064(5) 0.00032(5)
I1 0.01918(4) 0.01439(4) 0.01521(4) -0.00148(3) -0.00466(3) 0.00015(3)
I2 0.01676(4) 0.01720(4) 0.01872(4) -0.00270(3) -0.00149(3) 0.00212(3)
P1 0.01565(14) 0.00964(13) 0.01190(13) -0.00127(10) 0.00019(10) 0.00067(10)
P2 0.01373(13) 0.00950(12) 0.01414(13) -0.00118(10) 0.00025(10) 0.00022(10)
N1 0.0161(5) 0.0108(4) 0.0118(4) -0.0005(3) 0.0004(3) -0.0003(3)
C1 0.0227(6) 0.0131(5) 0.0115(5) -0.0020(4) 0.0004(4) 0.0003(4)
C2 0.0224(6) 0.0120(5) 0.0133(5) -0.0017(4) -0.0013(4) -0.0009(4)
C3 0.0210(6) 0.0124(5) 0.0124(5) 0.0014(4) -0.0001(4) -0.0010(4)
C4 0.0194(6) 0.0121(5) 0.0167(5) 0.0007(4) -0.0023(4) 0.0005(4)
C5 0.0172(5) 0.0112(5) 0.0139(5) -0.0005(4) 0.0000(4) 0.0006(4)
C6 0.0289(7) 0.0122(5) 0.0166(6) -0.0010(4) -0.0008(5) -0.0039(5)
C7 0.0307(8) 0.0156(6) 0.0204(6) 0.0010(5) -0.0026(5) -0.0076(5)
C8 0.0256(7) 0.0179(6) 0.0192(6) 0.0028(5) 0.0016(5) -0.0038(5)
C9 0.0301(8) 0.0197(6) 0.0162(6) -0.0012(5) 0.0047(5) -0.0044(5)
C10 0.0250(7) 0.0158(6) 0.0152(5) -0.0021(4) 0.0030(5) -0.0040(5)
C11 0.0171(5) 0.0121(5) 0.0174(5) -0.0018(4) 0.0021(4) 0.0003(4)
C12 0.0231(7) 0.0167(6) 0.0212(6) -0.0032(5) 0.0059(5) -0.0013(5)
C13 0.0237(7) 0.0199(7) 0.0333(8) -0.0066(6) 0.0127(6) -0.0017(5)
C14 0.0194(7) 0.0167(6) 0.0461(10) -0.0045(6) 0.0073(6) 0.0019(5)
C15 0.0193(6) 0.0188(6) 0.0361(9) 0.0004(6) -0.0017(6) 0.0046(5)
C16 0.0197(6) 0.0165(6) 0.0220(6) -0.0002(5) -0.0003(5) 0.0037(4)
C17 0.0166(5) 0.0112(5) 0.0176(5) -0.0009(4) 0.0029(4) 0.0004(4)
C18 0.0166(6) 0.0212(6) 0.0255(7) -0.0033(5) 0.0028(5) 0.0010(5)
C19 0.0212(7) 0.0250(7) 0.0309(8) -0.0019(6) 0.0081(6) 0.0035(5)
C20 0.0322(8) 0.0183(6) 0.0237(7) -0.0010(5) 0.0109(6) 0.0051(6)
C21 0.0311(8) 0.0176(6) 0.0180(6) -0.0023(5) 0.0035(5) 0.0031(5)
C22 0.0217(6) 0.0157(6) 0.0163(6) -0.0020(4) 0.0016(5) 0.0016(4)
C23 0.0149(5) 0.0123(5) 0.0165(5) -0.0007(4) 0.0007(4) -0.0011(4)
C24 0.0201(6) 0.0126(5) 0.0179(6) -0.0018(4) 0.0005(4) -0.0024(4)
C25 0.0253(7) 0.0166(6) 0.0187(6) 0.0000(5) -0.0013(5) -0.0073(5)
C26 0.0197(6) 0.0254(7) 0.0219(6) 0.0035(5) -0.0012(5) -0.0077(5)
C27 0.0168(6) 0.0258(7) 0.0360(9) 0.0047(6) 0.0056(6) -0.0003(5)
C28 0.0181(6) 0.0163(6) 0.0317(8) 0.0012(5) 0.0056(5) 0.0012(5)
C29 0.0151(5) 0.0123(5) 0.0139(5) -0.0001(4) -0.0012(4) -0.0012(4)
C30 0.0203(6) 0.0245(7) 0.0173(6) 0.0013(5) -0.0063(5) -0.0028(5)
C31 0.0198(7) 0.0275(8) 0.0262(7) 0.0028(6) -0.0088(5) -0.0028(5)
C32 0.0149(6) 0.0230(7) 0.0297(8) -0.0002(6) -0.0018(5) -0.0018(5)
C33 0.0169(6) 0.0254(7) 0.0203(6) -0.0011(5) 0.0017(5) -0.0020(5)
C34 0.0159(5) 0.0211(6) 0.0138(5) -0.0003(4) -0.0010(4) -0.0010(4)
O1 0.0362(7) 0.0319(7) 0.0289(6) -0.0093(5) -0.0102(5) 0.0110(5)
C41 0.0489(13) 0.0525(14) 0.0314(10) -0.0162(10) -0.0175(9) 0.0213(11)
C42 0.0259(8) 0.0347(10) 0.0348(9) 0.0051(7) -0.0042(7) 0.0043(7)
C43 0.0332(9) 0.0258(8) 0.0275(8) -0.0026(6) -0.0011(7) 0.0053(6)
C44 0.0270(8) 0.0313(9) 0.0377(10) -0.0069(7) -0.0039(7) 0.0021(7)

loop_
_atom_type_symbol
_atom_type_description
_atom_type_scat_dispersion_real
_atom_type_scat_dispersion_imag
_atom_type_scat_source
C C 0.0033 0.0016 'International Tables Vol C Tables 4.2.6.8 and 6.1.1.4'
H H 0.0000 0.0000 'International Tables Vol C Tables 4.2.6.8 and 6.1.1.4'
N N 0.0061 0.0033 'International Tables Vol C Tables 4.2.6.8 and 6.1.1.4'
P P 0.1023 0.0942 'International Tables Vol C Tables 4.2.6.8 and 6.1.1.4'
Ni Ni 0.3393 1.1124 'International Tables Vol C Tables 4.2.6.8 and 6.1.1.4'
I I -0.4742 1.8119 'International Tables Vol C Tables 4.2.6.8 and 6.1.1.4'
O O 0.0106 0.0060 'International Tables Vol C Tables 4.2.6.8 and 6.1.1.4'

loop_
_geom_angle_atom_site_label_1
_geom_angle_atom_site_label_2
_geom_angle_atom_site_label_3
_geom_angle
_geom_angle_publ_flag
N1 Ni1 P2 86.60(3) yes
N1 Ni1 P1 87.10(3) yes
P2 Ni1 P1 173.670(16) yes
N1 Ni1 I1 178.26(3) yes
P2 Ni1 I1 91.743(11) yes
P1 Ni1 I1 94.559(11) yes
C11 P1 C5 105.04(6) ?
C11 P1 C2 106.78(7) ?
C5 P1 C2 104.21(6) ?
C11 P1 Ni1 117.47(5) ?
C5 P1 Ni1 120.90(5) ?
C2 P1 Ni1 100.72(5) ?
C17 P2 C23 107.04(6) ?
C17 P2 C4 108.76(7) ?
C23 P2 C4 105.18(7) ?
C17 P2 Ni1 116.44(5) ?
C23 P2 Ni1 117.02(5) ?
C4 P2 Ni1 101.44(5) ?
C29 N1 C1 110.12(10) ?
C29 N1 C3 110.50(10) ?
C1 N1 C3 107.46(10) ?
C29 N1 Ni1 108.41(8) ?
C1 N1 Ni1 110.76(8) ?
C3 N1 Ni1 109.60(8) ?
N1 C1 C2 109.75(11) ?
C1 C2 P1 107.22(9) ?
N1 C3 C4 109.51(11) ?
C3 C4 P2 105.34(9) ?
C10 C5 C6 119.50(13) ?
C10 C5 P1 122.74(11) ?
C6 C5 P1 117.75(11) ?
C7 C6 C5 120.20(14) ?
C8 C7 C6 119.92(14) ?
C9 C8 C7 120.09(14) ?
C8 C9 C10 120.26(14) ?
C9 C10 C5 120.01(14) ?
C16 C11 C12 119.36(14) ?
C16 C11 P1 119.15(11) ?
C12 C11 P1 121.46(12) ?
C13 C12 C11 119.61(16) ?
C12 C13 C14 120.80(16) ?
C15 C14 C13 119.60(15) ?
C14 C15 C16 120.42(17) ?
C15 C16 C11 120.18(15) ?
C18 C17 C22 119.29(13) ?
C18 C17 P2 121.24(12) ?
C22 C17 P2 119.21(11) ?
C19 C18 C17 119.90(16) ?
C20 C19 C18 120.10(16) ?
C21 C20 C19 120.30(15) ?
C20 C21 C22 120.18(16) ?
C21 C22 C17 120.23(14) ?
C28 C23 C24 119.87(13) ?
C28 C23 P2 119.12(11) ?
C24 C23 P2 120.87(11) ?
C25 C24 C23 119.81(14) ?
C26 C25 C24 120.25(14) ?
C27 C26 C25 119.85(14) ?
C26 C27 C28 120.46(16) ?
C27 C28 C23 119.71(15) ?
C34 C29 C30 119.77(13) ?
C34 C29 N1 119.92(12) ?
C30 C29 N1 120.31(12) ?
C31 C30 C29 119.87(15) ?
C30 C31 C32 120.33(14) ?
C33 C32 C31 120.05(14) ?
C32 C33 C34 120.10(15) ?
C29 C34 C33 119.87(13) ?
C44 O1 C41 104.15(17) ?
O1 C41 C42 104.94(17) ?
C41 C42 C43 102.97(16) ?
C44 C43 C42 103.96(16) ?
O1 C44 C43 105.87(16) ?

loop_
_geom_bond_atom_site_label_1
_geom_bond_atom_site_label_2
_geom_bond_distance
_geom_bond_publ_flag
Ni1 N1 1.9911(12) yes
Ni1 P2 2.2181(4) yes
Ni1 P1 2.2264(4) yes
Ni1 I1 2.4870(2) yes
P1 C11 1.8158(14) ?
P1 C5 1.8160(14) ?
P1 C2 1.8421(14) ?
P2 C17 1.8145(14) ?
P2 C23 1.8131(14) ?
P2 C4 1.8378(15) ?
N1 C29 1.4805(17) ?
N1 C1 1.5091(17) ?
N1 C3 1.5117(17) ?
C1 C2 1.5198(19) ?
C3 C4 1.517(2) ?
C5 C10 1.398(2) ?
C5 C6 1.4059(19) ?
C6 C7 1.393(2) ?
C7 C8 1.396(2) ?
C8 C9 1.392(2) ?
C9 C10 1.395(2) ?
C11 C16 1.403(2) ?
C11 C12 1.407(2) ?
C12 C13 1.395(2) ?
C13 C14 1.392(3) ?
C14 C15 1.391(3) ?
C15 C16 1.394(2) ?
C17 C18 1.404(2) ?
C17 C22 1.403(2) ?
C18 C19 1.402(2) ?
C19 C20 1.389(3) ?
C20 C21 1.388(3) ?
C21 C22 1.395(2) ?
C23 C28 1.400(2) ?
C23 C24 1.4026(19) ?
C24 C25 1.395(2) ?
C25 C26 1.397(2) ?
C26 C27 1.389(3) ?
C27 C28 1.398(2) ?
C29 C34 1.3929(19) ?
C29 C30 1.3986(19) ?
C30 C31 1.388(2) ?
C31 C32 1.390(2) ?
C32 C33 1.384(2) ?
C33 C34 1.398(2) ?
O1 C44 1.418(2) ?
O1 C41 1.431(2) ?
C41 C42 1.537(3) ?
C42 C43 1.534(3) ?
C43 C44 1.526(3) ?
